data_4021928
loop_
_publ_author_name
'Glen Baghdasarian'
'K. A. Woerpel'

_publ_section_title
;
 Electrostatic Effects on the Reactions of Cyclohexanone Oxocarbenium Ions
;
_journal_name_full 'Journal of Organic Chemistry'
_journal_page_first 6851
_journal_page_last 6858
_journal_paper_doi 10.1021/jo060968z
_journal_volume 71
_journal_year 2006
_chemical_formula_sum 'C25 H32 N2 O5'
_chemical_formula_weight 440.53
_chemical_name_systematic
; 
 ? 
;
_space_group_IT_number 2
_symmetry_cell_setting triclinic
_symmetry_space_group_name_Hall '-P 1'
_symmetry_space_group_name_H-M 'P -1'
_atom_sites_solution_hydrogens difmap
_atom_sites_solution_primary direct
_atom_sites_solution_secondary difmap
_audit_creation_method SHELXTL
_cell_angle_alpha 87.037(4)
_cell_angle_beta 84.042(3)
_cell_angle_gamma 86.669(3)
_cell_formula_units_Z 2
_cell_length_a 8.0052(15)
_cell_length_b 11.777(2)
_cell_length_c 12.237(2)
_cell_measurement_temperature 163(2)
_cell_volume 1144.3(4)
_computing_cell_refinement 'Bruker SMART/SAINT'
_computing_data_collection 'Bruker SMART'
_computing_data_reduction 'Bruker SAINT'
_computing_molecular_graphics 'Bruker SHELXTL'
_computing_publication_material 'Bruker SHELXTL'
_computing_structure_refinement 'Bruker SHELXTL'
_computing_structure_solution 'Bruker SHELXTL'
_diffrn_ambient_temperature 163(2)
_diffrn_measured_fraction_theta_full 0.983
_diffrn_measured_fraction_theta_max 0.983
_diffrn_measurement_device_type 'CCD area detector'
_diffrn_measurement_method 'phi and omega scans'
_diffrn_radiation_monochromator graphite
_diffrn_radiation_source 'normal-focus sealed tube'
_diffrn_radiation_type MoK\a
_diffrn_radiation_wavelength 0.71073
_diffrn_reflns_av_R_equivalents 0.0251
_diffrn_reflns_av_sigmaI/netI 0.0346
_diffrn_reflns_limit_h_max 10
_diffrn_reflns_limit_h_min -10
_diffrn_reflns_limit_k_max 14
_diffrn_reflns_limit_k_min -14
_diffrn_reflns_limit_l_max 15
_diffrn_reflns_limit_l_min -15
_diffrn_reflns_number 10976
_diffrn_reflns_theta_full 26.37
_diffrn_reflns_theta_max 26.37
_diffrn_reflns_theta_min 1.67
_diffrn_standards_decay_% '< 1.0'
_diffrn_standards_interval_count 'initial 50 frames recollected'
_diffrn_standards_number '50 frames'
_exptl_absorpt_coefficient_mu 0.089
_exptl_absorpt_correction_T_max 0.9920
_exptl_absorpt_correction_T_min 0.9636
_exptl_absorpt_correction_type multi-scan
_exptl_absorpt_process_details 'Bruker SADABS'
_exptl_crystal_colour colorless
_exptl_crystal_density_diffrn 1.279
_exptl_crystal_density_meas ?
_exptl_crystal_density_method 'not measured'
_exptl_crystal_description plate
_exptl_crystal_F_000 472
_exptl_crystal_size_max 0.42
_exptl_crystal_size_mid 0.28
_exptl_crystal_size_min 0.09
_refine_diff_density_max 0.312
_refine_diff_density_min -0.275
_refine_diff_density_rms 0.039
_refine_ls_extinction_method none
_refine_ls_goodness_of_fit_ref 1.010
_refine_ls_hydrogen_treatment refall
_refine_ls_matrix_type full
_refine_ls_number_parameters 417
_refine_ls_number_reflns 4592
_refine_ls_number_restraints 0
_refine_ls_restrained_S_all 1.010
_refine_ls_R_factor_all 0.0593
_refine_ls_R_factor_gt 0.0383
_refine_ls_shift/su_max 0.000
_refine_ls_shift/su_mean 0.000
_refine_ls_structure_factor_coef Fsqd
_refine_ls_weighting_details 'calc w=1/[\s^2^(Fo^2^)+(0.0465P)^2^+0.3785P] where P=(Fo^2^+2Fc^2^)/3'
_refine_ls_weighting_scheme calc
_refine_ls_wR_factor_gt 0.0917
_refine_ls_wR_factor_ref 0.1046
_reflns_number_gt 3434
_reflns_number_total 4592
_reflns_threshold_expression >2sigma(I)
_cod_data_source_file jo060968zsi20060510_123426.cif
_cod_depositor_comments
;
The following automatic conversions were performed:
'_symmetry_cell_setting' value 'Triclinic' changed to 'triclinic'
according to '/home/saulius/struct/CIF-dictionaries/cif_core.dic'
dictionary named 'cif_core.dic' version 2.4.1 from 2010-06-29.

Automatic conversion script
Id: cif_fix_enum 1527 2010-12-29 10:47:43Z saulius 

The following automatic conversions were performed:

'_exptl_crystal_density_meas' value 'n/a' was changed to '?' - the
value is perceived as not measured.

Automatic conversion script
Id: cif_fix_values 3008 2015-01-20 13:52:24Z robertas 
;
_cod_database_code 4021928

loop_
_symmetry_equiv_pos_as_xyz
'x, y, z'
'-x, -y, -z'

loop_
_atom_site_label
_atom_site_type_symbol
_atom_site_fract_x
_atom_site_fract_y
_atom_site_fract_z
_atom_site_U_iso_or_equiv
_atom_site_adp_type
_atom_site_occupancy
_atom_site_symmetry_multiplicity
_atom_site_calc_flag
O1 O 0.10110(12) 0.21993(8) 0.20336(8) 0.0226(2) Uani 1 1 d
O2 O -0.25229(13) 0.04614(9) -0.08907(9) 0.0259(3) Uani 1 1 d
O3 O -0.51919(14) 0.09986(9) -0.12112(9) 0.0309(3) Uani 1 1 d
O4 O -0.86050(15) -0.05946(10) -0.58024(10) 0.0365(3) Uani 1 1 d
O5 O -0.69591(17) -0.20541(12) -0.61902(12) 0.0519(4) Uani 1 1 d
N1 N -0.37505(17) -0.05139(11) -0.20625(11) 0.0235(3) Uani 1 1 d
N2 N -0.74238(16) -0.12598(11) -0.56132(11) 0.0275(3) Uani 1 1 d
C1 C 0.06398(18) 0.30606(12) 0.11818(12) 0.0206(3) Uani 1 1 d
C2 C 0.03674(19) 0.42384(13) 0.16705(14) 0.0234(3) Uani 1 1 d
C3 C 0.18979(19) 0.45922(13) 0.21910(13) 0.0237(3) Uani 1 1 d
C4 C 0.34911(19) 0.45770(12) 0.13802(13) 0.0220(3) Uani 1 1 d
C5 C 0.37660(19) 0.34195(12) 0.08507(13) 0.0220(3) Uani 1 1 d
C6 C 0.22214(19) 0.30353(13) 0.03674(12) 0.0221(3) Uani 1 1 d
C7 C -0.0919(2) 0.27690(13) 0.06467(14) 0.0247(3) Uani 1 1 d
C8 C -0.0857(2) 0.16083(13) 0.01284(14) 0.0262(3) Uani 1 1 d
C9 C -0.2590(2) 0.14275(14) -0.01935(15) 0.0297(4) Uani 1 1 d
C10 C -0.39473(19) 0.03780(12) -0.13727(12) 0.0229(3) Uani 1 1 d
C11 C -0.47554(18) -0.07017(12) -0.28983(12) 0.0210(3) Uani 1 1 d
C12 C -0.4283(2) -0.16197(13) -0.35682(13) 0.0245(3) Uani 1 1 d
C13 C -0.5152(2) -0.18162(13) -0.44486(13) 0.0250(3) Uani 1 1 d
C14 C -0.65121(18) -0.10812(12) -0.46638(12) 0.0220(3) Uani 1 1 d
C15 C -0.70195(19) -0.01781(13) -0.40097(13) 0.0236(3) Uani 1 1 d
C16 C -0.61579(19) 0.00099(13) -0.31221(13) 0.0242(3) Uani 1 1 d
C17 C -0.0245(2) 0.20583(18) 0.29340(16) 0.0370(4) Uani 1 1 d
C18 C 0.5055(2) 0.48386(13) 0.19256(14) 0.0245(3) Uani 1 1 d
C19 C 0.4958(2) 0.59903(14) 0.24553(16) 0.0324(4) Uani 1 1 d
C20 C 0.64748(19) 0.61888(13) 0.30466(13) 0.0255(3) Uani 1 1 d
C21 C 0.6808(2) 0.55290(15) 0.39849(14) 0.0322(4) Uani 1 1 d
C22 C 0.8164(2) 0.57364(16) 0.45511(15) 0.0387(4) Uani 1 1 d
C23 C 0.9215(2) 0.65960(16) 0.41839(16) 0.0393(4) Uani 1 1 d
C24 C 0.8916(2) 0.72463(15) 0.32524(16) 0.0347(4) Uani 1 1 d
C25 C 0.7555(2) 0.70441(13) 0.26896(14) 0.0287(4) Uani 1 1 d
H1 H -0.282(2) -0.0971(16) -0.2016(15) 0.038(5) Uiso 1 1 d
H2A H -0.063(2) 0.4274(14) 0.2212(15) 0.031(5) Uiso 1 1 d
H2B H 0.013(2) 0.4805(14) 0.1061(14) 0.027(4) Uiso 1 1 d
H3A H 0.2087(19) 0.4060(14) 0.2845(13) 0.023(4) Uiso 1 1 d
H3B H 0.164(2) 0.5345(15) 0.2481(14) 0.032(5) Uiso 1 1 d
H4A H 0.331(2) 0.5193(14) 0.0787(13) 0.024(4) Uiso 1 1 d
H5A H 0.4132(19) 0.2827(13) 0.1412(13) 0.021(4) Uiso 1 1 d
H5B H 0.473(2) 0.3440(14) 0.0290(14) 0.028(4) Uiso 1 1 d
H6A H 0.197(2) 0.3560(14) -0.0296(14) 0.026(4) Uiso 1 1 d
H6B H 0.2435(19) 0.2254(14) 0.0110(13) 0.024(4) Uiso 1 1 d
H7A H -0.111(2) 0.3373(15) 0.0077(15) 0.031(5) Uiso 1 1 d
H7B H -0.192(2) 0.2827(14) 0.1204(14) 0.031(5) Uiso 1 1 d
H8A H -0.004(2) 0.1583(15) -0.0519(16) 0.038(5) Uiso 1 1 d
H8B H -0.052(2) 0.0981(15) 0.0661(14) 0.030(4) Uiso 1 1 d
H9A H -0.338(2) 0.1256(14) 0.0512(15) 0.033(5) Uiso 1 1 d
H9B H -0.298(2) 0.2088(16) -0.0591(15) 0.038(5) Uiso 1 1 d
H12 H -0.331(2) -0.2106(14) -0.3433(14) 0.029(4) Uiso 1 1 d
H13 H -0.481(2) -0.2406(15) -0.4900(14) 0.030(5) Uiso 1 1 d
H15 H -0.797(2) 0.0317(14) -0.4184(14) 0.029(4) Uiso 1 1 d
H16 H -0.649(2) 0.0622(14) -0.2671(14) 0.029(4) Uiso 1 1 d
H17A H -0.046(3) 0.2783(19) 0.3387(18) 0.054(6) Uiso 1 1 d
H17B H -0.134(3) 0.1907(18) 0.2706(18) 0.056(6) Uiso 1 1 d
H17C H 0.017(3) 0.1441(17) 0.3429(17) 0.048(6) Uiso 1 1 d
H18A H 0.525(2) 0.4214(14) 0.2488(14) 0.029(4) Uiso 1 1 d
H18B H 0.602(2) 0.4787(14) 0.1389(14) 0.027(4) Uiso 1 1 d
H19A H 0.397(3) 0.6020(16) 0.2998(17) 0.046(6) Uiso 1 1 d
H19B H 0.481(2) 0.6621(17) 0.1884(16) 0.042(5) Uiso 1 1 d
H21 H 0.607(2) 0.4907(15) 0.4253(14) 0.033(5) Uiso 1 1 d
H22 H 0.835(3) 0.5257(17) 0.5189(18) 0.050(6) Uiso 1 1 d
H23 H 1.015(3) 0.6758(17) 0.4585(17) 0.047(6) Uiso 1 1 d
H24 H 0.971(2) 0.7827(17) 0.2974(16) 0.042(5) Uiso 1 1 d
H25 H 0.735(2) 0.7506(15) 0.2053(15) 0.037(5) Uiso 1 1 d

loop_
_atom_site_aniso_label
_atom_site_aniso_U_11
_atom_site_aniso_U_22
_atom_site_aniso_U_33
_atom_site_aniso_U_23
_atom_site_aniso_U_13
_atom_site_aniso_U_12
O1 0.0216(5) 0.0233(5) 0.0221(6) 0.0029(4) -0.0020(4) 0.0012(4)
O2 0.0240(6) 0.0258(6) 0.0296(6) -0.0085(5) -0.0088(5) 0.0026(4)
O3 0.0256(6) 0.0349(6) 0.0336(7) -0.0119(5) -0.0086(5) 0.0071(5)
O4 0.0302(7) 0.0436(7) 0.0379(7) -0.0076(6) -0.0146(5) 0.0038(5)
O5 0.0458(8) 0.0596(9) 0.0560(9) -0.0383(7) -0.0242(7) 0.0155(6)
N1 0.0240(7) 0.0223(6) 0.0250(7) -0.0035(5) -0.0076(5) 0.0039(5)
N2 0.0223(7) 0.0329(7) 0.0287(8) -0.0077(6) -0.0039(6) -0.0047(6)
C1 0.0225(8) 0.0195(7) 0.0200(8) -0.0006(6) -0.0054(6) 0.0015(6)
C2 0.0218(8) 0.0215(7) 0.0269(8) -0.0041(6) -0.0032(7) 0.0033(6)
C3 0.0244(8) 0.0217(8) 0.0254(8) -0.0077(6) -0.0030(6) 0.0027(6)
C4 0.0234(8) 0.0195(7) 0.0235(8) -0.0015(6) -0.0042(6) 0.0000(6)
C5 0.0209(8) 0.0220(7) 0.0226(8) -0.0037(6) 0.0008(6) -0.0002(6)
C6 0.0266(8) 0.0204(7) 0.0193(8) -0.0036(6) -0.0014(6) 0.0004(6)
C7 0.0242(8) 0.0220(8) 0.0285(9) -0.0028(7) -0.0076(7) 0.0025(6)
C8 0.0260(8) 0.0247(8) 0.0291(9) -0.0054(7) -0.0081(7) 0.0018(6)
C9 0.0285(9) 0.0289(9) 0.0338(10) -0.0126(7) -0.0087(8) 0.0012(7)
C10 0.0229(8) 0.0235(7) 0.0228(8) -0.0006(6) -0.0046(6) -0.0002(6)
C11 0.0219(8) 0.0205(7) 0.0206(8) 0.0005(6) -0.0030(6) -0.0024(6)
C12 0.0251(8) 0.0218(7) 0.0266(8) -0.0015(6) -0.0042(6) 0.0032(6)
C13 0.0267(8) 0.0225(8) 0.0259(8) -0.0064(6) -0.0020(7) -0.0004(6)
C14 0.0211(8) 0.0243(7) 0.0211(8) -0.0015(6) -0.0029(6) -0.0053(6)
C15 0.0199(8) 0.0235(7) 0.0278(8) -0.0007(6) -0.0045(6) -0.0001(6)
C16 0.0251(8) 0.0208(7) 0.0273(9) -0.0057(6) -0.0042(6) 0.0012(6)
C17 0.0298(10) 0.0475(11) 0.0312(10) 0.0107(9) 0.0022(8) -0.0026(8)
C18 0.0233(8) 0.0229(8) 0.0277(9) -0.0050(7) -0.0038(7) 0.0012(6)
C19 0.0295(9) 0.0277(9) 0.0422(11) -0.0109(8) -0.0118(8) 0.0034(7)
C20 0.0247(8) 0.0253(8) 0.0272(8) -0.0109(6) -0.0051(7) 0.0050(6)
C21 0.0322(9) 0.0348(9) 0.0285(9) -0.0047(7) 0.0018(7) 0.0017(7)
C22 0.0459(11) 0.0448(11) 0.0255(9) -0.0062(8) -0.0098(8) 0.0114(9)
C23 0.0344(10) 0.0447(10) 0.0424(11) -0.0188(9) -0.0171(9) 0.0061(8)
C24 0.0330(9) 0.0308(9) 0.0424(11) -0.0129(8) -0.0077(8) -0.0019(7)
C25 0.0362(9) 0.0237(8) 0.0271(9) -0.0076(7) -0.0064(7) 0.0027(7)

loop_
_atom_type_symbol
_atom_type_description
_atom_type_scat_dispersion_real
_atom_type_scat_dispersion_imag
_atom_type_scat_source
C C 0.0033 0.0016 'International Tables Vol C Tables 4.2.6.8 and 6.1.1.4'
H H 0.0000 0.0000 'International Tables Vol C Tables 4.2.6.8 and 6.1.1.4'
N N 0.0061 0.0033 'International Tables Vol C Tables 4.2.6.8 and 6.1.1.4'
O O 0.0106 0.0060 'International Tables Vol C Tables 4.2.6.8 and 6.1.1.4'

loop_
_geom_angle_atom_site_label_1
_geom_angle_atom_site_label_2
_geom_angle_atom_site_label_3
_geom_angle
C17 O1 C1 116.75(12)
C10 O2 C9 113.01(11)
C10 N1 C11 126.21(13)
O5 N2 O4 122.84(14)
O5 N2 C14 118.54(13)
O4 N2 C14 118.61(13)
O1 C1 C6 104.32(11)
O1 C1 C7 110.36(12)
C6 C1 C7 112.05(13)
O1 C1 C2 110.24(12)
C6 C1 C2 109.50(12)
C7 C1 C2 110.23(12)
C3 C2 C1 112.75(12)
C2 C3 C4 112.34(13)
C18 C4 C3 112.37(13)
C18 C4 C5 109.86(12)
C3 C4 C5 110.13(12)
C6 C5 C4 113.85(12)
C5 C6 C1 113.23(12)
C1 C7 C8 116.76(12)
C9 C8 C7 107.75(13)
O2 C9 C8 109.93(13)
O3 C10 O2 124.43(14)
O3 C10 N1 126.11(14)
O2 C10 N1 109.46(12)
N1 C11 C12 117.79(13)
N1 C11 C16 123.18(14)
C12 C11 C16 118.98(14)
C13 C12 C11 121.05(14)
C12 C13 C14 118.59(14)
C15 C14 C13 121.64(14)
C15 C14 N2 119.02(13)
C13 C14 N2 119.34(14)
C16 C15 C14 119.65(14)
C15 C16 C11 120.06(14)
C19 C18 C4 114.93(13)
C20 C19 C18 113.50(13)
C25 C20 C21 118.01(15)
C25 C20 C19 121.41(15)
C21 C20 C19 120.57(15)
C22 C21 C20 120.66(17)
C23 C22 C21 120.27(17)
C24 C23 C22 119.82(17)
C23 C24 C25 119.96(17)
C24 C25 C20 121.28(16)

loop_
_geom_bond_atom_site_label_1
_geom_bond_atom_site_label_2
_geom_bond_distance
O1 C17 1.422(2)
O1 C1 1.4574(17)
O2 C10 1.3478(18)
O2 C9 1.4522(19)
O3 C10 1.2064(18)
O4 N2 1.2255(17)
O5 N2 1.2189(18)
N1 C10 1.3732(19)
N1 C11 1.3989(19)
N2 C14 1.4648(19)
C1 C6 1.528(2)
C1 C7 1.532(2)
C1 C2 1.534(2)
C2 C3 1.526(2)
C3 C4 1.532(2)
C4 C18 1.532(2)
C4 C5 1.534(2)
C5 C6 1.526(2)
C7 C8 1.532(2)
C8 C9 1.511(2)
C11 C12 1.401(2)
C11 C16 1.403(2)
C12 C13 1.378(2)
C13 C14 1.389(2)
C14 C15 1.381(2)
C15 C16 1.379(2)
C18 C19 1.528(2)
C19 C20 1.512(2)
C20 C25 1.389(2)
C20 C21 1.393(2)
C21 C22 1.387(3)
C22 C23 1.381(3)
C23 C24 1.374(3)
C24 C25 1.386(2)

loop_
_geom_torsion_atom_site_label_1
_geom_torsion_atom_site_label_2
_geom_torsion_atom_site_label_3
_geom_torsion_atom_site_label_4
_geom_torsion
C17 O1 C1 C6 178.15(14)
C17 O1 C1 C7 -61.32(17)
C17 O1 C1 C2 60.68(17)
O1 C1 C2 C3 59.41(17)
C6 C1 C2 C3 -54.80(16)
C7 C1 C2 C3 -178.51(13)
C1 C2 C3 C4 56.42(17)
C2 C3 C4 C18 -175.40(12)
C2 C3 C4 C5 -52.58(16)
C18 C4 C5 C6 175.16(13)
C3 C4 C5 C6 50.87(17)
C4 C5 C6 C1 -52.41(17)
O1 C1 C6 C5 -65.47(15)
C7 C1 C6 C5 175.14(12)
C2 C1 C6 C5 52.52(16)
O1 C1 C7 C8 -57.33(18)
C6 C1 C7 C8 58.45(18)
C2 C1 C7 C8 -179.34(14)
C1 C7 C8 C9 171.74(14)
C10 O2 C9 C8 -168.47(13)
C7 C8 C9 O2 168.11(14)
C9 O2 C10 O3 -3.4(2)
C9 O2 C10 N1 176.66(13)
C11 N1 C10 O3 17.0(2)
C11 N1 C10 O2 -163.14(13)
C10 N1 C11 C12 175.60(14)
C10 N1 C11 C16 -1.6(2)
N1 C11 C12 C13 -176.06(14)
C16 C11 C12 C13 1.3(2)
C11 C12 C13 C14 0.2(2)
C12 C13 C14 C15 -1.0(2)
C12 C13 C14 N2 178.44(13)
O5 N2 C14 C15 179.47(15)
O4 N2 C14 C15 0.5(2)
O5 N2 C14 C13 0.0(2)
O4 N2 C14 C13 -178.92(14)
C13 C14 C15 C16 0.3(2)
N2 C14 C15 C16 -179.09(14)
C14 C15 C16 C11 1.1(2)
N1 C11 C16 C15 175.26(14)
C12 C11 C16 C15 -1.9(2)
C3 C4 C18 C19 -58.78(18)
C5 C4 C18 C19 178.25(14)
C4 C18 C19 C20 176.39(14)
C18 C19 C20 C25 115.05(17)
C18 C19 C20 C21 -66.3(2)
C25 C20 C21 C22 1.0(2)
C19 C20 C21 C22 -177.68(15)
C20 C21 C22 C23 -0.6(3)
C21 C22 C23 C24 -0.1(3)
C22 C23 C24 C25 0.5(3)
C23 C24 C25 C20 -0.1(3)
C21 C20 C25 C24 -0.6(2)
C19 C20 C25 C24 178.04(15)
